data_4322691
loop_
_publ_author_name
'Simon Aldridge'
'Hisako Hashimoto'
'Kazumori Kawamura'
'Maoyu Shang'
'Thomas P. Fehlner'

_publ_section_title
;
 Cluster Expansion Reactions of Group 6 Metallaboranes. Syntheses, Crystal
 Structures, and Spectroscopic Characterizations of (Cp*Cr)2B5H9,
 (Cp*Cr)2B4H8Fe(CO)3, (Cp*Cr)2B4H7Co(CO)3, and (Cp*Mo)2B5H9Fe(CO)3
;
_journal_name_full 'Inorganic Chemistry'
_journal_page_first 928
_journal_page_last 940
_journal_paper_doi 10.1021/ic971251k
_journal_volume 37
_journal_year 1998
_chemical_formula_sum 'C20 H39 B5 Cr2'
_chemical_formula_weight 437.56
_chemical_name_systematic
; 
 (Me5CpCr)2B5H9
;
_space_group_IT_number 86
_symmetry_cell_setting tetragonal
_symmetry_space_group_name_Hall '-P 4bc'
_symmetry_space_group_name_H-M 'P 42/n :2'
_atom_sites_solution_hydrogens geom
_atom_sites_solution_primary direct
_atom_sites_solution_secondary difmap
_audit_creation_method SHELXL
_cell_angle_alpha 90.00
_cell_angle_beta 90.00
_cell_angle_gamma 90.00
_cell_formula_units_Z 8
_cell_length_a 23.711(2)
_cell_length_b 23.711(2)
_cell_length_c 8.4380(4)
_cell_measurement_reflns_used 250
_cell_measurement_temperature 293(2)
_cell_measurement_theta_max 0
_cell_measurement_theta_min 0
_cell_volume 4743.9(6)
_computing_cell_refinement 'MADNES (Messerschmitt & Pflugrath, 1987)'
_computing_data_collection 'MADNES (Messerschmitt & Pflugrath, 1987)'
_computing_data_reduction 'MADNES (Messerschmitt & Pflugrath, 1987)'
_computing_molecular_graphics 'SHELXTL_V5 (Siemens, 1994)'
_computing_publication_material 'SHELXTL_V5 (Siemens, 1994)'
_computing_structure_refinement 'SHELXTL_V5 (Siemens, 1994)'
_computing_structure_solution 'SHELXTL_V5 (Siemens, 1994)'
_diffrn_ambient_temperature 293(2)
_diffrn_measurement_device 'Enraf-Nonius FAST area-detector'
_diffrn_measurement_method 'ellipsoid-mask fitting'
_diffrn_radiation_monochromator graphite
_diffrn_radiation_source 'rotating anode'
_diffrn_radiation_type MoK\a
_diffrn_radiation_wavelength 0.71073
_diffrn_reflns_av_R_equivalents 0.0788
_diffrn_reflns_av_sigmaI/netI 0.0469
_diffrn_reflns_limit_h_max 28
_diffrn_reflns_limit_h_min -30
_diffrn_reflns_limit_k_max 18
_diffrn_reflns_limit_k_min -30
_diffrn_reflns_limit_l_max 6
_diffrn_reflns_limit_l_min -10
_diffrn_reflns_number 29246
_diffrn_reflns_theta_max 28.28
_diffrn_reflns_theta_min 2.43
_diffrn_standards_decay_% 'no measurable decay'
_diffrn_standards_interval_count 0
_diffrn_standards_interval_time 0
_diffrn_standards_number 0
_exptl_absorpt_coefficient_mu 0.919
_exptl_absorpt_correction_T_max 0
_exptl_absorpt_correction_T_min 0
_exptl_absorpt_correction_type none
_exptl_crystal_colour black
_exptl_crystal_density_diffrn 1.225
_exptl_crystal_density_meas ?
_exptl_crystal_description bar-shaped
_exptl_crystal_F_000 1856
_exptl_crystal_size_max 0.50
_exptl_crystal_size_mid 0.12
_exptl_crystal_size_min 0.10
_refine_diff_density_max 0.349
_refine_diff_density_min -0.383
_refine_diff_density_rms 0.064
_refine_ls_extinction_method none
_refine_ls_goodness_of_fit_all 1.103
_refine_ls_goodness_of_fit_obs 1.194
_refine_ls_hydrogen_treatment ' refall for borane group, with riding model for methyl ones'
_refine_ls_matrix_type full
_refine_ls_number_parameters 280
_refine_ls_number_reflns 5503
_refine_ls_number_restraints 2
_refine_ls_restrained_S_all 1.103
_refine_ls_restrained_S_obs 1.194
_refine_ls_R_factor_all 0.1046
_refine_ls_R_factor_obs 0.0652
_refine_ls_shift/esd_max -0.002
_refine_ls_shift/esd_mean 0.000
_refine_ls_structure_factor_coef Fsqd
_refine_ls_weighting_details 'w=1/[\s^2^(Fo^2^)+(0.0608P)^2^+5.9896P] where P=(Fo^2^+2Fc^2^)/3'
_refine_ls_weighting_scheme calc
_refine_ls_wR_factor_all 0.1680
_refine_ls_wR_factor_obs 0.1484
_reflns_number_observed 3724
_reflns_number_total 5503
_reflns_observed_criterion >2sigma(I)
_cod_data_source_file ic971251k_3.cif
_cod_data_source_block C20H39B5Cr2
_cod_depositor_comments
;
The following automatic conversions were performed:

'_exptl_crystal_density_meas' value 'not measured' was changed to '?'
- the value is perceived as not measured.

Automatic conversion script
Id: cif_fix_values 3008 2015-01-20 13:52:24Z robertas 

The following automatic conversions were performed:

'_refine_ls_weighting_scheme' value 'calc
w=1/[\s^2^(Fo^2^)+(0.0608P)^2^+5.9896P] where P=(Fo^2^+2Fc^2^)/3' was
changed to 'calc'. New tag '_refine_ls_weighting_details' was
created. The value of the new tag was set to
'w=1/[\s^2^(Fo^2^)+(0.0608P)^2^+5.9896P] where P=(Fo^2^+2Fc^2^)/3'.

Automatic conversion script
Id: cif_fix_values 3143 2015-03-26 13:38:13Z robertas 
;
_cod_original_cell_volume 4744.0(7)
_cod_original_sg_symbol_H-M 'P 42/n'
_cod_database_code 4322691

loop_
_symmetry_equiv_pos_as_xyz
'x, y, z'
'-x+1/2, -y+1/2, z'
'-y, x+1/2, z+1/2'
'y+1/2, -x, z+1/2'
'-x, -y, -z'
'x-1/2, y-1/2, -z'
'y, -x-1/2, -z-1/2'
'-y-1/2, x, -z-1/2'

loop_
_atom_site_aniso_label
_atom_site_aniso_U_11
_atom_site_aniso_U_22
_atom_site_aniso_U_33
_atom_site_aniso_U_23
_atom_site_aniso_U_13
_atom_site_aniso_U_12
Cr1 0.0343(3) 0.0385(3) 0.0555(4) 0.0035(3) -0.0005(3) 0.0013(3)
Cr2 0.0360(3) 0.0362(3) 0.0588(4) 0.0019(3) -0.0025(3) 0.0017(3)
B1 0.079(5) 0.089(5) 0.091(5) 0.036(4) 0.029(4) 0.034(4)
B2 0.041(3) 0.087(4) 0.066(3) -0.026(3) -0.016(2) 0.018(3)
B3 0.046(3) 0.037(2) 0.097(4) -0.001(2) 0.021(3) 0.001(2)
B4 0.081(4) 0.082(4) 0.051(3) 0.004(3) 0.000(3) 0.041(3)
B5 0.054(4) 0.098(5) 0.128(6) -0.053(5) -0.035(4) 0.022(4)
C1 0.055(3) 0.061(3) 0.064(3) 0.007(2) -0.006(2) 0.020(2)
C2 0.066(3) 0.038(2) 0.103(4) 0.014(2) 0.027(3) 0.013(2)
C3 0.049(3) 0.060(3) 0.136(6) -0.048(3) -0.016(3) 0.010(2)
C4 0.106(5) 0.082(4) 0.053(3) 0.003(3) 0.016(3) 0.048(4)
C5 0.039(2) 0.053(3) 0.096(4) 0.001(2) 0.016(2) 0.010(2)
C6 0.151(7) 0.204(10) 0.105(6) -0.021(6) -0.057(5) 0.107(7)
C7 0.181(9) 0.080(5) 0.261(11) 0.084(6) 0.137(8) 0.055(5)
C8 0.095(6) 0.149(8) 0.393(17) -0.186(10) -0.090(8) 0.027(5)
C9 0.312(14) 0.236(11) 0.055(4) 0.018(5) 0.038(6) 0.176(11)
C10 0.062(4) 0.084(5) 0.272(11) 0.016(6) 0.061(5) -0.002(3)
C11 0.060(3) 0.051(3) 0.056(3) -0.010(2) -0.006(2) 0.013(2)
C12 0.062(3) 0.035(2) 0.068(3) 0.004(2) 0.006(2) 0.013(2)
C13 0.050(2) 0.068(3) 0.054(3) 0.000(2) -0.002(2) 0.024(2)
C14 0.036(2) 0.052(3) 0.085(3) -0.011(2) 0.003(2) 0.008(2)
C15 0.056(3) 0.047(2) 0.064(3) 0.007(2) 0.012(2) 0.012(2)
C16 0.123(5) 0.083(4) 0.082(4) -0.031(3) -0.023(4) 0.018(4)
C17 0.112(5) 0.044(3) 0.122(5) 0.017(3) 0.021(4) 0.009(3)
C18 0.095(4) 0.135(6) 0.068(4) -0.002(4) -0.018(3) 0.054(4)
C19 0.039(3) 0.085(4) 0.164(6) -0.036(4) 0.002(3) -0.008(3)
C20 0.103(5) 0.086(4) 0.092(4) 0.037(3) 0.041(4) 0.027(4)

loop_
_atom_site_label
_atom_site_type_symbol
_atom_site_fract_x
_atom_site_fract_y
_atom_site_fract_z
_atom_site_U_iso_or_equiv
_atom_site_thermal_displace_type
_atom_site_occupancy
_atom_site_calc_flag
_atom_site_refinement_flags
_atom_site_disorder_group
Cr1 Cr 0.55157(2) 0.19791(3) 0.48708(8) 0.0428(2) Uani 1 d . .
Cr2 Cr 0.47299(3) 0.26931(3) 0.57504(8) 0.0437(2) Uani 1 d . .
B1 B 0.5128(3) 0.2636(3) 0.3401(9) 0.086(2) Uani 1 d . .
H1 H 0.5645(25) 0.2541(24) 0.3769(67) 0.102(19) Uiso 1 d . .
H2 H 0.5064(29) 0.3078(30) 0.4214(80) 0.131(24) Uiso 1 d . .
H3 H 0.5201(34) 0.2813(33) 0.2050(102) 0.171(31) Uiso 1 d . .
B2 B 0.4698(2) 0.2094(3) 0.3910(7) 0.065(2) Uani 1 d . .
H4 H 0.4457(21) 0.1950(21) 0.2902(61) 0.082(16) Uiso 1 d . .
B3 B 0.4696(2) 0.1805(2) 0.5713(8) 0.0601(14) Uani 1 d . .
H5 H 0.4398(24) 0.1459(25) 0.5824(67) 0.102(19) Uiso 1 d . .
B4 B 0.5119(3) 0.2058(3) 0.7112(7) 0.071(2) Uani 1 d . .
H6 H 0.5114(22) 0.1836(22) 0.8215(65) 0.090(17) Uiso 1 d . .
B5 B 0.5567(3) 0.2590(3) 0.6838(10) 0.093(3) Uani 1 d . .
H7 H 0.5892(21) 0.2578(21) 0.5646(52) 0.090(17) Uiso 1 d D .
H8 H 0.5321(20) 0.3034(21) 0.6503(62) 0.092(17) Uiso 1 d D .
H9 H 0.5836(27) 0.2700(26) 0.7914(54) 0.118(21) Uiso 1 d D .
C1 C 0.6199(2) 0.1414(2) 0.5614(6) 0.0599(11) Uani 1 d . .
C2 C 0.5726(2) 0.1090(2) 0.5379(7) 0.0690(14) Uani 1 d . .
C3 C 0.5570(2) 0.1140(2) 0.3790(9) 0.082(2) Uani 1 d . .
C4 C 0.5971(3) 0.1508(2) 0.3054(6) 0.080(2) Uani 1 d . .
C5 C 0.6355(2) 0.1669(2) 0.4231(7) 0.0630(12) Uani 1 d . .
C6 C 0.6514(3) 0.1458(4) 0.7164(9) 0.153(4) Uani 1 d . .
H6A H 0.6321(3) 0.1242(4) 0.7959(9) 0.230 Uiso 1 calc R .
H6B H 0.6531(3) 0.1846(4) 0.7487(9) 0.230 Uiso 1 calc R .
H6C H 0.6889(3) 0.1314(4) 0.7031(9) 0.230 Uiso 1 calc R .
C7 C 0.5475(4) 0.0693(3) 0.6554(12) 0.174(5) Uani 1 d . .
H7A H 0.5148(4) 0.0517(3) 0.6103(12) 0.261 Uiso 1 calc R .
H7B H 0.5369(4) 0.0897(3) 0.7491(12) 0.261 Uiso 1 calc R .
H7C H 0.5747(4) 0.0409(3) 0.6826(12) 0.261 Uiso 1 calc R .
C8 C 0.5104(3) 0.0820(4) 0.2957(15) 0.212(7) Uani 1 d . .
H8A H 0.5088(3) 0.0935(4) 0.1866(15) 0.319 Uiso 1 calc R .
H8B H 0.4750(3) 0.0900(4) 0.3461(15) 0.319 Uiso 1 calc R .
H8C H 0.5179(3) 0.0423(4) 0.3014(15) 0.319 Uiso 1 calc R .
C9 C 0.6012(5) 0.1673(4) 0.1336(8) 0.201(6) Uani 1 d . .
H9A H 0.5702(5) 0.1512(4) 0.0762(8) 0.301 Uiso 1 calc R .
H9B H 0.6361(5) 0.1537(4) 0.0904(8) 0.301 Uiso 1 calc R .
H9C H 0.6000(5) 0.2077(4) 0.1247(8) 0.301 Uiso 1 calc R .
C10 C 0.6874(3) 0.2027(3) 0.4023(12) 0.139(4) Uani 1 d . .
H10A H 0.6893(3) 0.2160(3) 0.2950(12) 0.209 Uiso 1 calc R .
H10B H 0.7203(3) 0.1806(3) 0.4255(12) 0.209 Uiso 1 calc R .
H10C H 0.6857(3) 0.2343(3) 0.4732(12) 0.209 Uiso 1 calc R .
C11 C 0.4350(2) 0.3248(2) 0.7555(5) 0.0556(11) Uani 1 d . .
C12 C 0.4288(2) 0.3497(2) 0.6059(5) 0.0551(11) Uani 1 d . .
C13 C 0.3955(2) 0.3141(2) 0.5111(5) 0.0574(11) Uani 1 d . .
C14 C 0.3805(2) 0.2670(2) 0.6060(6) 0.0577(11) Uani 1 d . .
C15 C 0.4055(2) 0.2737(2) 0.7566(5) 0.0554(11) Uani 1 d . .
C16 C 0.4658(3) 0.3498(3) 0.8954(7) 0.096(2) Uani 1 d . .
H16A H 0.4827(3) 0.3850(3) 0.8649(7) 0.144 Uiso 1 calc R .
H16B H 0.4947(3) 0.3242(3) 0.9299(7) 0.144 Uiso 1 calc R .
H16C H 0.4396(3) 0.3562(3) 0.9804(7) 0.144 Uiso 1 calc R .
C17 C 0.4506(3) 0.4071(2) 0.5582(8) 0.093(2) Uani 1 d . .
H17A H 0.4722(3) 0.4229(2) 0.6436(8) 0.139 Uiso 1 calc R .
H17B H 0.4194(3) 0.4315(2) 0.5345(8) 0.139 Uiso 1 calc R .
H17C H 0.4741(3) 0.4035(2) 0.4661(8) 0.139 Uiso 1 calc R .
C18 C 0.3757(3) 0.3259(3) 0.3457(7) 0.099(2) Uani 1 d . .
H18A H 0.3536(3) 0.2946(3) 0.3084(7) 0.149 Uiso 1 calc R .
H18B H 0.4077(3) 0.3311(3) 0.2776(7) 0.149 Uiso 1 calc R .
H18C H 0.3530(3) 0.3594(3) 0.3453(7) 0.149 Uiso 1 calc R .
C19 C 0.3390(2) 0.2218(3) 0.5617(9) 0.096(2) Uani 1 d . .
H19A H 0.3364(2) 0.1948(3) 0.6462(9) 0.144 Uiso 1 calc R .
H19B H 0.3514(2) 0.2032(3) 0.4669(9) 0.144 Uiso 1 calc R .
H19C H 0.3026(2) 0.2384(3) 0.5437(9) 0.144 Uiso 1 calc R .
C20 C 0.3969(3) 0.2361(3) 0.8981(7) 0.094(2) Uani 1 d . .
H20A H 0.3752(3) 0.2037(3) 0.8674(7) 0.141 Uiso 1 calc R .
H20B H 0.3771(3) 0.2565(3) 0.9791(7) 0.141 Uiso 1 calc R .
H20C H 0.4329(3) 0.2241(3) 0.9380(7) 0.141 Uiso 1 calc R .

loop_
_atom_type_symbol
_atom_type_description
_atom_type_scat_dispersion_real
_atom_type_scat_dispersion_imag
_atom_type_scat_source
C C 0.0033 0.0016 'International Tables Vol C Tables 4.2.6.8 and 6.1.1.4'
H H 0.0000 0.0000 'International Tables Vol C Tables 4.2.6.8 and 6.1.1.4'
B B 0.0013 0.0007 'International Tables Vol C Tables 4.2.6.8 and 6.1.1.4'
Cr Cr 0.3209 0.6236 'International Tables Vol C Tables 4.2.6.8 and 6.1.1.4'

loop_
_geom_angle_atom_site_label_1
_geom_angle_atom_site_label_2
_geom_angle_atom_site_label_3
_geom_angle
_geom_angle_site_symmetry_1
_geom_angle_site_symmetry_3
_geom_angle_publ_flag
B3 Cr1 B2 46.5(2) . . ?
B3 Cr1 B4 46.2(3) . . ?
B2 Cr1 B4 85.7(2) . . ?
B3 Cr1 C4 126.3(2) . . ?
B2 Cr1 C4 104.5(2) . . ?
B4 Cr1 C4 153.0(2) . . ?
B3 Cr1 C5 148.7(2) . . ?
B2 Cr1 C5 141.3(2) . . ?
B4 Cr1 C5 130.7(2) . . ?
C4 Cr1 C5 37.4(2) . . ?
B3 Cr1 C1 117.7(2) . . ?
B2 Cr1 C1 149.7(2) . . ?
B4 Cr1 C1 97.2(2) . . ?
C4 Cr1 C1 61.5(2) . . ?
C5 Cr1 C1 36.3(2) . . ?
B3 Cr1 B1 86.7(2) . . ?
B2 Cr1 B1 46.2(3) . . ?
B4 Cr1 B1 104.8(2) . . ?
C4 Cr1 B1 100.0(2) . . ?
C5 Cr1 B1 118.7(2) . . ?
C1 Cr1 B1 154.8(2) . . ?
B3 Cr1 C3 91.0(2) . . ?
B2 Cr1 C3 90.7(2) . . ?
B4 Cr1 C3 118.5(3) . . ?
C4 Cr1 C3 38.2(2) . . ?
C5 Cr1 C3 62.6(2) . . ?
C1 Cr1 C3 61.4(2) . . ?
B1 Cr1 C3 115.7(3) . . ?
B3 Cr1 C2 87.5(2) . . ?
B2 Cr1 C2 113.8(2) . . ?
B4 Cr1 C2 90.6(2) . . ?
C4 Cr1 C2 62.4(2) . . ?
C5 Cr1 C2 61.4(2) . . ?
C1 Cr1 C2 36.3(2) . . ?
B1 Cr1 C2 152.0(3) . . ?
C3 Cr1 C2 37.0(2) . . ?
B3 Cr1 B5 85.7(3) . . ?
B2 Cr1 B5 104.7(2) . . ?
B4 Cr1 B5 45.2(3) . . ?
C4 Cr1 B5 146.8(3) . . ?
C5 Cr1 B5 110.8(2) . . ?
C1 Cr1 B5 98.3(2) . . ?
B1 Cr1 B5 89.0(3) . . ?
C3 Cr1 B5 154.9(3) . . ?
C2 Cr1 B5 117.9(3) . . ?
B3 Cr1 Cr2 51.45(13) . . ?
B2 Cr1 Cr2 51.37(15) . . ?
B4 Cr1 Cr2 51.42(15) . . ?
C4 Cr1 Cr2 151.66(15) . . ?
C5 Cr1 Cr2 158.69(13) . . ?
C1 Cr1 Cr2 146.86(13) . . ?
B1 Cr1 Cr2 53.4(2) . . ?
C3 Cr1 Cr2 138.16(14) . . ?
C2 Cr1 Cr2 136.16(13) . . ?
B5 Cr1 Cr2 53.4(2) . . ?
B3 Cr1 H1 121.2(21) . . ?
B2 Cr1 H1 81.4(21) . . ?
B4 Cr1 H1 120.9(20) . . ?
C4 Cr1 H1 85.7(20) . . ?
C5 Cr1 H1 87.9(21) . . ?
C1 Cr1 H1 121.1(21) . . ?
B1 Cr1 H1 35.7(21) . . ?
C3 Cr1 H1 119.1(20) . . ?
C2 Cr1 H1 146.8(21) . . ?
B5 Cr1 H1 83.3(20) . . ?
Cr2 Cr1 H1 76.8(21) . . ?
B3 Cr1 H7 119.2(14) . . ?
B2 Cr1 H7 119.4(15) . . ?
B4 Cr1 H7 80.0(14) . . ?
C4 Cr1 H7 114.4(14) . . ?
C5 Cr1 H7 84.5(14) . . ?
C1 Cr1 H7 90.7(15) . . ?
B1 Cr1 H7 81.5(16) . . ?
C3 Cr1 H7 146.9(14) . . ?
C2 Cr1 H7 124.8(15) . . ?
B5 Cr1 H7 35.1(14) . . ?
Cr2 Cr1 H7 74.9(14) . . ?
H1 Cr1 H7 58.4(23) . . ?
B2 Cr2 B3 46.7(3) . . ?
B2 Cr2 B4 86.3(2) . . ?
B3 Cr2 B4 46.4(3) . . ?
B2 Cr2 C13 96.6(2) . . ?
B3 Cr2 C13 116.7(2) . . ?
B4 Cr2 C13 148.1(2) . . ?
B2 Cr2 C12 131.1(2) . . ?
B3 Cr2 C12 148.6(2) . . ?
B4 Cr2 C12 140.1(2) . . ?
C13 Cr2 C12 37.4(2) . . ?
B2 Cr2 B1 46.3(3) . . ?
B3 Cr2 B1 86.6(3) . . ?
B4 Cr2 B1 105.0(2) . . ?
C13 Cr2 B1 99.6(2) . . ?
C12 Cr2 B1 111.4(2) . . ?
B2 Cr2 C11 153.8(2) . . ?
B3 Cr2 C11 126.2(2) . . ?
B4 Cr2 C11 103.2(2) . . ?
C13 Cr2 C11 62.5(2) . . ?
C12 Cr2 C11 37.2(2) . . ?
B1 Cr2 C11 146.6(2) . . ?
B2 Cr2 B5 105.3(2) . . ?
B3 Cr2 B5 85.9(3) . . ?
B4 Cr2 B5 45.4(3) . . ?
C13 Cr2 B5 156.0(2) . . ?
C12 Cr2 B5 118.6(2) . . ?
B1 Cr2 B5 89.0(3) . . ?
C11 Cr2 B5 98.4(2) . . ?
B2 Cr2 C14 92.0(2) . . ?
B3 Cr2 C14 86.5(2) . . ?
B4 Cr2 C14 110.7(2) . . ?
C13 Cr2 C14 37.7(2) . . ?
C12 Cr2 C14 62.1(2) . . ?
B1 Cr2 C14 122.0(3) . . ?
C11 Cr2 C14 61.8(2) . . ?
B5 Cr2 C14 147.5(3) . . ?
B2 Cr2 C15 121.1(2) . . ?
B3 Cr2 C15 91.7(2) . . ?
B4 Cr2 C15 88.5(2) . . ?
C13 Cr2 C15 62.7(2) . . ?
C12 Cr2 C15 62.1(2) . . ?
B1 Cr2 C15 159.2(3) . . ?
C11 Cr2 C15 36.9(2) . . ?
B5 Cr2 C15 111.6(3) . . ?
C14 Cr2 C15 37.2(2) . . ?
B2 Cr2 Cr1 51.80(14) . . ?
B3 Cr2 Cr1 51.54(14) . . ?
B4 Cr2 Cr1 51.8(2) . . ?
C13 Cr2 Cr1 147.02(13) . . ?
C12 Cr2 Cr1 159.12(12) . . ?
B1 Cr2 Cr1 53.2(2) . . ?
C11 Cr2 Cr1 150.47(12) . . ?
B5 Cr2 Cr1 53.5(2) . . ?
C14 Cr2 Cr1 136.23(12) . . ?
C15 Cr2 Cr1 137.56(11) . . ?
B2 Cr2 H2 79.9(23) . . ?
B3 Cr2 H2 121.4(23) . . ?
B4 Cr2 H2 124.9(22) . . ?
C13 Cr2 H2 86.8(22) . . ?
C12 Cr2 H2 81.5(23) . . ?
B1 Cr2 H2 35.0(23) . . ?
C11 Cr2 H2 112.3(23) . . ?
B5 Cr2 H2 87.7(22) . . ?
C14 Cr2 H2 122.8(22) . . ?
C15 Cr2 H2 143.4(23) . . ?
Cr1 Cr2 H2 79.0(23) . . ?
B2 Cr2 H8 127.7(14) . . ?
B3 Cr2 H8 120.1(16) . . ?
B4 Cr2 H8 77.3(18) . . ?
C13 Cr2 H8 122.7(16) . . ?
C12 Cr2 H8 86.4(15) . . ?
B1 Cr2 H8 90.7(16) . . ?
C11 Cr2 H8 78.4(14) . . ?
B5 Cr2 H8 34.1(16) . . ?
C14 Cr2 H8 140.2(14) . . ?
C15 Cr2 H8 107.9(15) . . ?
Cr1 Cr2 H8 80.3(14) . . ?
H2 Cr2 H8 70.6(28) . . ?
B2 B1 Cr1 64.6(3) . . ?
B2 B1 Cr2 63.9(3) . . ?
Cr1 B1 Cr2 73.4(2) . . ?
B2 B1 H1 112.3(26) . . ?
Cr1 B1 H1 48.6(26) . . ?
Cr2 B1 H1 101.7(26) . . ?
B2 B1 H2 114.9(32) . . ?
Cr1 B1 H2 109.5(31) . . ?
Cr2 B1 H2 53.7(31) . . ?
H1 B1 H2 97.4(40) . . ?
B2 B1 H3 125.4(39) . . ?
Cr1 B1 H3 135.1(37) . . ?
Cr2 B1 H3 151.3(37) . . ?
H1 B1 H3 98.5(44) . . ?
H2 B1 H3 103.8(46) . . ?
B3 B2 B1 123.0(5) . . ?
B3 B2 Cr2 66.7(3) . . ?
B1 B2 Cr2 69.8(3) . . ?
B3 B2 Cr1 66.5(3) . . ?
B1 B2 Cr1 69.2(3) . . ?
Cr2 B2 Cr1 76.8(2) . . ?
B3 B2 H4 125.9(28) . . ?
B1 B2 H4 111.0(28) . . ?
Cr2 B2 H4 144.4(26) . . ?
Cr1 B2 H4 138.1(26) . . ?
B4 B3 B2 119.9(4) . . ?
B4 B3 Cr2 66.8(3) . . ?
B2 B3 Cr2 66.6(3) . . ?
B4 B3 Cr1 67.2(3) . . ?
B2 B3 Cr1 67.0(3) . . ?
Cr2 B3 Cr1 77.0(2) . . ?
B4 B3 H5 127.1(31) . . ?
B2 B3 H5 113.0(31) . . ?
Cr2 B3 H5 141.0(30) . . ?
Cr1 B3 H5 140.9(30) . . ?
B5 B4 B3 124.0(5) . . ?
B5 B4 Cr2 70.2(3) . . ?
B3 B4 Cr2 66.8(3) . . ?
B5 B4 Cr1 70.1(4) . . ?
B3 B4 Cr1 66.5(3) . . ?
Cr2 B4 Cr1 76.7(2) . . ?
B5 B4 H6 120.1(29) . . ?
B3 B4 H6 115.8(30) . . ?
Cr2 B4 H6 145.1(29) . . ?
Cr1 B4 H6 137.7(29) . . ?
B4 B5 Cr2 64.3(3) . . ?
B4 B5 Cr1 64.7(3) . . ?
Cr2 B5 Cr1 73.1(2) . . ?
B4 B5 H7 118.8(24) . . ?
Cr2 B5 H7 102.7(23) . . ?
Cr1 B5 H7 54.7(24) . . ?
B4 B5 H8 112.1(25) . . ?
Cr2 B5 H8 52.0(25) . . ?
Cr1 B5 H8 111.2(25) . . ?
H7 B5 H8 97.2(28) . . ?
B4 B5 H9 114.8(31) . . ?
Cr2 B5 H9 144.2(30) . . ?
Cr1 B5 H9 141.4(31) . . ?
H7 B5 H9 107.3(32) . . ?
H8 B5 H9 104.5(40) . . ?
C5 C1 C2 110.3(5) . . ?
C5 C1 C6 125.1(6) . . ?
C2 C1 C6 124.5(6) . . ?
C5 C1 Cr1 71.7(3) . . ?
C2 C1 Cr1 72.4(3) . . ?
C6 C1 Cr1 124.8(4) . . ?
C1 C2 C3 107.9(4) . . ?
C1 C2 C7 125.7(7) . . ?
C3 C2 C7 125.9(7) . . ?
C1 C2 Cr1 71.3(3) . . ?
C3 C2 Cr1 70.9(3) . . ?
C7 C2 Cr1 129.9(4) . . ?
C2 C3 C4 107.0(4) . . ?
C2 C3 C8 126.7(8) . . ?
C4 C3 C8 126.1(8) . . ?
C2 C3 Cr1 72.1(3) . . ?
C4 C3 Cr1 70.5(3) . . ?
C8 C3 Cr1 127.2(4) . . ?
C5 C4 C3 106.9(5) . . ?
C5 C4 C9 124.8(8) . . ?
C3 C4 C9 128.2(8) . . ?
C5 C4 Cr1 71.6(3) . . ?
C3 C4 Cr1 71.3(3) . . ?
C9 C4 Cr1 125.1(4) . . ?
C1 C5 C4 108.0(5) . . ?
C1 C5 C10 124.9(6) . . ?
C4 C5 C10 127.0(6) . . ?
C1 C5 Cr1 72.0(3) . . ?
C4 C5 Cr1 71.1(3) . . ?
C10 C5 Cr1 125.6(4) . . ?
C1 C6 H6A 109.5(4) . . ?
C1 C6 H6B 109.5(4) . . ?
H6A C6 H6B 109.5 . . ?
C1 C6 H6C 109.5(3) . . ?
H6A C6 H6C 109.5 . . ?
H6B C6 H6C 109.5 . . ?
C2 C7 H7A 109.5(5) . . ?
C2 C7 H7B 109.5(4) . . ?
H7A C7 H7B 109.5 . . ?
C2 C7 H7C 109.5(4) . . ?
H7A C7 H7C 109.5 . . ?
H7B C7 H7C 109.5 . . ?
C3 C8 H8A 109.5(6) . . ?
C3 C8 H8B 109.5(4) . . ?
H8A C8 H8B 109.5 . . ?
C3 C8 H8C 109.5(4) . . ?
H8A C8 H8C 109.5 . . ?
H8B C8 H8C 109.5 . . ?
C4 C9 H9A 109.5(6) . . ?
C4 C9 H9B 109.5(4) . . ?
H9A C9 H9B 109.5 . . ?
C4 C9 H9C 109.5(5) . . ?
H9A C9 H9C 109.5 . . ?
H9B C9 H9C 109.5 . . ?
C5 C10 H10A 109.5(5) . . ?
C5 C10 H10B 109.5(3) . . ?
H10A C10 H10B 109.5 . . ?
C5 C10 H10C 109.5(4) . . ?
H10A C10 H10C 109.5 . . ?
H10B C10 H10C 109.5 . . ?
C15 C11 C12 108.6(4) . . ?
C15 C11 C16 125.3(5) . . ?
C12 C11 C16 126.1(5) . . ?
C15 C11 Cr2 72.1(2) . . ?
C12 C11 Cr2 70.9(2) . . ?
C16 C11 Cr2 125.3(4) . . ?
C13 C12 C11 108.5(4) . . ?
C13 C12 C17 125.6(5) . . ?
C11 C12 C17 125.7(5) . . ?
C13 C12 Cr2 71.2(2) . . ?
C11 C12 Cr2 71.9(2) . . ?
C17 C12 Cr2 126.1(4) . . ?
C12 C13 C14 107.1(4) . . ?
C12 C13 C18 126.5(5) . . ?
C14 C13 C18 126.3(5) . . ?
C12 C13 Cr2 71.4(2) . . ?
C14 C13 Cr2 72.0(2) . . ?
C18 C13 Cr2 125.7(3) . . ?
C13 C14 C15 108.2(4) . . ?
C13 C14 C19 125.9(5) . . ?
C15 C14 C19 125.4(5) . . ?
C13 C14 Cr2 70.4(2) . . ?
C15 C14 Cr2 71.7(2) . . ?
C19 C14 Cr2 129.7(3) . . ?
C11 C15 C14 107.6(4) . . ?
C11 C15 C20 125.9(5) . . ?
C14 C15 C20 126.2(5) . . ?
C11 C15 Cr2 71.1(3) . . ?
C14 C15 Cr2 71.1(2) . . ?
C20 C15 Cr2 128.2(3) . . ?
C11 C16 H16A 109.5(3) . . ?
C11 C16 H16B 109.5(3) . . ?
H16A C16 H16B 109.5 . . ?
C11 C16 H16C 109.5(3) . . ?
H16A C16 H16C 109.5 . . ?
H16B C16 H16C 109.5 . . ?
C12 C17 H17A 109.5(3) . . ?
C12 C17 H17B 109.5(3) . . ?
H17A C17 H17B 109.5 . . ?
C12 C17 H17C 109.5(3) . . ?
H17A C17 H17C 109.5 . . ?
H17B C17 H17C 109.5 . . ?
C13 C18 H18A 109.5(4) . . ?
C13 C18 H18B 109.5(3) . . ?
H18A C18 H18B 109.5 . . ?
C13 C18 H18C 109.5(3) . . ?
H18A C18 H18C 109.5 . . ?
H18B C18 H18C 109.5 . . ?
C14 C19 H19A 109.5(4) . . ?
C14 C19 H19B 109.5(3) . . ?
H19A C19 H19B 109.5 . . ?
C14 C19 H19C 109.5(3) . . ?
H19A C19 H19C 109.5 . . ?
H19B C19 H19C 109.5 . . ?
C15 C20 H20A 109.5(3) . . ?
C15 C20 H20B 109.5(3) . . ?
H20A C20 H20B 109.5 . . ?
C15 C20 H20C 109.5(3) . . ?
H20A C20 H20C 109.5 . . ?
H20B C20 H20C 109.5 . . ?

loop_
_geom_bond_atom_site_label_1
_geom_bond_atom_site_label_2
_geom_bond_distance
_geom_bond_site_symmetry_2
_geom_bond_publ_flag
Cr1 B3 2.109(5) . ?
Cr1 B2 2.118(5) . ?
Cr1 B4 2.120(6) . ?
Cr1 C4 2.183(5) . ?
Cr1 C5 2.189(4) . ?
Cr1 C1 2.194(4) . ?
Cr1 B1 2.193(7) . ?
Cr1 C3 2.193(5) . ?
Cr1 C2 2.208(4) . ?
Cr1 B5 2.206(7) . ?
Cr1 Cr2 2.6246(9) . ?
Cr1 H1 1.65(6) . ?
Cr1 H7 1.80(5) . ?
Cr2 B2 2.106(5) . ?
Cr2 B3 2.107(5) . ?
Cr2 B4 2.108(6) . ?
Cr2 C13 2.189(4) . ?
Cr2 C12 2.192(4) . ?
Cr2 B1 2.199(7) . ?
Cr2 C11 2.205(4) . ?
Cr2 B5 2.201(6) . ?
Cr2 C14 2.210(4) . ?
Cr2 C15 2.217(4) . ?
Cr2 H2 1.77(7) . ?
Cr2 H8 1.74(5) . ?
B1 B2 1.694(10) . ?
B1 H1 1.29(6) . ?
B1 H2 1.26(7) . ?
B1 H3 1.23(8) . ?
B2 B3 1.669(9) . ?
B2 H4 1.08(5) . ?
B3 B4 1.661(9) . ?
B3 H5 1.09(6) . ?
B4 B5 1.665(11) . ?
B4 H6 1.07(5) . ?
B5 H7 1.27(4) . ?
B5 H8 1.24(5) . ?
B5 H9 1.14(5) . ?
C1 C5 1.365(7) . ?
C1 C2 1.373(7) . ?
C1 C6 1.509(8) . ?
C2 C3 1.396(8) . ?
C2 C7 1.492(8) . ?
C3 C4 1.433(8) . ?
C3 C8 1.514(8) . ?
C4 C5 1.400(8) . ?
C4 C9 1.505(8) . ?
C5 C10 1.504(7) . ?
C6 H6A 0.96 . ?
C6 H6B 0.96 . ?
C6 H6C 0.96 . ?
C7 H7A 0.96 . ?
C7 H7B 0.96 . ?
C7 H7C 0.96 . ?
C8 H8A 0.96 . ?
C8 H8B 0.96 . ?
C8 H8C 0.96 . ?
C9 H9A 0.96 . ?
C9 H9B 0.96 . ?
C9 H9C 0.96 . ?
C10 H10A 0.96 . ?
C10 H10B 0.96 . ?
C10 H10C 0.96 . ?
C11 C15 1.398(6) . ?
C11 C12 1.403(6) . ?
C11 C16 1.509(7) . ?
C12 C13 1.405(7) . ?
C12 C17 1.510(6) . ?
C13 C14 1.420(7) . ?
C13 C18 1.499(7) . ?
C14 C15 1.412(7) . ?
C14 C19 1.503(7) . ?
C15 C20 1.504(6) . ?
C16 H16A 0.96 . ?
C16 H16B 0.96 . ?
C16 H16C 0.96 . ?
C17 H17A 0.96 . ?
C17 H17B 0.96 . ?
C17 H17C 0.96 . ?
C18 H18A 0.96 . ?
C18 H18B 0.96 . ?
C18 H18C 0.96 . ?
C19 H19A 0.96 . ?
C19 H19B 0.96 . ?
C19 H19C 0.96 . ?
C20 H20A 0.96 . ?
C20 H20B 0.96 . ?
C20 H20C 0.96 . ?

loop_
_geom_torsion_atom_site_label_1
_geom_torsion_atom_site_label_2
_geom_torsion_atom_site_label_3
_geom_torsion_atom_site_label_4
_geom_torsion
_geom_torsion_site_symmetry_1
_geom_torsion_site_symmetry_2
_geom_torsion_site_symmetry_3
_geom_torsion_site_symmetry_4
_geom_torsion_publ_flag
B3 Cr1 Cr2 B2 -60.7(3) . . . . ?
B2 Cr1 Cr2 B2 0.0 . . . . ?
B4 Cr1 Cr2 B2 -121.0(4) . . . . ?
C4 Cr1 Cr2 B2 36.2(5) . . . . ?
C5 Cr1 Cr2 B2 134.5(5) . . . . ?
C1 Cr1 Cr2 B2 -143.0(4) . . . . ?
B1 Cr1 Cr2 B2 59.4(4) . . . . ?
C3 Cr1 Cr2 B2 -29.6(4) . . . . ?
C2 Cr1 Cr2 B2 -85.1(4) . . . . ?
B5 Cr1 Cr2 B2 -179.0(4) . . . . ?
B3 Cr1 Cr2 B3 0.0 . . . . ?
B2 Cr1 Cr2 B3 60.7(3) . . . . ?
B4 Cr1 Cr2 B3 -60.3(3) . . . . ?
C4 Cr1 Cr2 B3 96.8(5) . . . . ?
C5 Cr1 Cr2 B3 -164.8(5) . . . . ?
C1 Cr1 Cr2 B3 -82.3(3) . . . . ?
B1 Cr1 Cr2 B3 120.0(4) . . . . ?
C3 Cr1 Cr2 B3 31.1(4) . . . . ?
C2 Cr1 Cr2 B3 -24.5(3) . . . . ?
B5 Cr1 Cr2 B3 -118.3(4) . . . . ?
B3 Cr1 Cr2 B4 60.3(3) . . . . ?
B2 Cr1 Cr2 B4 121.0(4) . . . . ?
B4 Cr1 Cr2 B4 0.000(1) . . . . ?
C4 Cr1 Cr2 B4 157.1(5) . . . . ?
C5 Cr1 Cr2 B4 -104.5(5) . . . . ?
C1 Cr1 Cr2 B4 -22.0(4) . . . . ?
B1 Cr1 Cr2 B4 -179.7(4) . . . . ?
C3 Cr1 Cr2 B4 91.4(4) . . . . ?
C2 Cr1 Cr2 B4 35.8(4) . . . . ?
B5 Cr1 Cr2 B4 -58.0(4) . . . . ?
B3 Cr1 Cr2 C13 -80.2(3) . . . . ?
B2 Cr1 Cr2 C13 -19.6(3) . . . . ?
B4 Cr1 Cr2 C13 -140.5(4) . . . . ?
C4 Cr1 Cr2 C13 16.6(5) . . . . ?
C5 Cr1 Cr2 C13 114.9(5) . . . . ?
C1 Cr1 Cr2 C13 -162.5(3) . . . . ?
B1 Cr1 Cr2 C13 39.8(4) . . . . ?
C3 Cr1 Cr2 C13 -49.2(4) . . . . ?
C2 Cr1 Cr2 C13 -104.7(4) . . . . ?
B5 Cr1 Cr2 C13 161.4(4) . . . . ?
B3 Cr1 Cr2 C12 -167.2(4) . . . . ?
B2 Cr1 Cr2 C12 -106.5(4) . . . . ?
B4 Cr1 Cr2 C12 132.5(5) . . . . ?
C4 Cr1 Cr2 C12 -70.3(5) . . . . ?
C5 Cr1 Cr2 C12 28.0(6) . . . . ?
C1 Cr1 Cr2 C12 110.5(4) . . . . ?
B1 Cr1 Cr2 C12 -47.2(5) . . . . ?
C3 Cr1 Cr2 C12 -136.1(5) . . . . ?
C2 Cr1 Cr2 C12 168.4(4) . . . . ?
B5 Cr1 Cr2 C12 74.5(5) . . . . ?
B3 Cr1 Cr2 B1 -120.0(4) . . . . ?
B2 Cr1 Cr2 B1 -59.4(4) . . . . ?
B4 Cr1 Cr2 B1 179.7(4) . . . . ?
C4 Cr1 Cr2 B1 -23.2(5) . . . . ?
C5 Cr1 Cr2 B1 75.2(5) . . . . ?
C1 Cr1 Cr2 B1 157.7(4) . . . . ?
B1 Cr1 Cr2 B1 0.000(1) . . . . ?
C3 Cr1 Cr2 B1 -89.0(4) . . . . ?
C2 Cr1 Cr2 B1 -144.5(4) . . . . ?
B5 Cr1 Cr2 B1 121.7(4) . . . . ?
B3 Cr1 Cr2 C11 97.4(4) . . . . ?
B2 Cr1 Cr2 C11 158.1(4) . . . . ?
B4 Cr1 Cr2 C11 37.1(4) . . . . ?
C4 Cr1 Cr2 C11 -165.7(5) . . . . ?
C5 Cr1 Cr2 C11 -67.4(5) . . . . ?
C1 Cr1 Cr2 C11 15.1(4) . . . . ?
B1 Cr1 Cr2 C11 -142.6(4) . . . . ?
C3 Cr1 Cr2 C11 128.5(4) . . . . ?
C2 Cr1 Cr2 C11 73.0(4) . . . . ?
B5 Cr1 Cr2 C11 -20.9(4) . . . . ?
B3 Cr1 Cr2 B5 118.3(4) . . . . ?
B2 Cr1 Cr2 B5 179.0(4) . . . . ?
B4 Cr1 Cr2 B5 58.0(4) . . . . ?
C4 Cr1 Cr2 B5 -144.8(5) . . . . ?
C5 Cr1 Cr2 B5 -46.5(5) . . . . ?
C1 Cr1 Cr2 B5 36.0(4) . . . . ?
B1 Cr1 Cr2 B5 -121.7(4) . . . . ?
C3 Cr1 Cr2 B5 149.4(4) . . . . ?
C2 Cr1 Cr2 B5 93.9(4) . . . . ?
B5 Cr1 Cr2 B5 0.0 . . . . ?
B3 Cr1 Cr2 C14 -19.8(3) . . . . ?
B2 Cr1 Cr2 C14 40.8(3) . . . . ?
B4 Cr1 Cr2 C14 -80.1(3) . . . . ?
C4 Cr1 Cr2 C14 77.0(5) . . . . ?
C5 Cr1 Cr2 C14 175.3(5) . . . . ?
C1 Cr1 Cr2 C14 -102.1(3) . . . . ?
B1 Cr1 Cr2 C14 100.2(4) . . . . ?
C3 Cr1 Cr2 C14 11.2(4) . . . . ?
C2 Cr1 Cr2 C14 -44.3(3) . . . . ?
B5 Cr1 Cr2 C14 -138.2(4) . . . . ?
B3 Cr1 Cr2 C15 35.8(3) . . . . ?
B2 Cr1 Cr2 C15 96.4(3) . . . . ?
B4 Cr1 Cr2 C15 -24.5(3) . . . . ?
C4 Cr1 Cr2 C15 132.6(4) . . . . ?
C5 Cr1 Cr2 C15 -129.0(5) . . . . ?
C1 Cr1 Cr2 C15 -46.5(3) . . . . ?
B1 Cr1 Cr2 C15 155.8(4) . . . . ?
C3 Cr1 Cr2 C15 66.9(4) . . . . ?
C2 Cr1 Cr2 C15 11.3(3) . . . . ?
B5 Cr1 Cr2 C15 -82.5(4) . . . . ?
B3 Cr1 B1 B2 -25.8(3) . . . . ?
B2 Cr1 B1 B2 0.0 . . . . ?
B4 Cr1 B1 B2 -68.8(4) . . . . ?
C4 Cr1 B1 B2 100.5(3) . . . . ?
C5 Cr1 B1 B2 135.1(3) . . . . ?
C1 Cr1 B1 B2 140.7(5) . . . . ?
C3 Cr1 B1 B2 63.7(4) . . . . ?
C2 Cr1 B1 B2 52.6(6) . . . . ?
B5 Cr1 B1 B2 -111.6(4) . . . . ?
Cr2 Cr1 B1 B2 -68.6(3) . . . . ?
B3 Cr1 B1 Cr2 42.7(2) . . . . ?
B2 Cr1 B1 Cr2 68.6(3) . . . . ?
B4 Cr1 B1 Cr2 -0.3(3) . . . . ?
C4 Cr1 B1 Cr2 169.1(2) . . . . ?
C5 Cr1 B1 Cr2 -156.4(2) . . . . ?
C1 Cr1 B1 Cr2 -150.8(5) . . . . ?
C3 Cr1 B1 Cr2 132.2(2) . . . . ?
C2 Cr1 B1 Cr2 121.1(4) . . . . ?
B5 Cr1 B1 Cr2 -43.1(3) . . . . ?
Cr2 Cr1 B1 Cr2 0.000(1) . . . . ?
B2 Cr2 B1 B2 0.0 . . . . ?
B3 Cr2 B1 B2 26.5(3) . . . . ?
B4 Cr2 B1 B2 69.6(4) . . . . ?
C13 Cr2 B1 B2 -90.0(3) . . . . ?
C12 Cr2 B1 B2 -127.0(3) . . . . ?
C11 Cr2 B1 B2 -143.6(4) . . . . ?
B5 Cr2 B1 B2 112.5(3) . . . . ?
C14 Cr2 B1 B2 -57.3(3) . . . . ?
C15 Cr2 B1 B2 -59.5(7) . . . . ?
Cr1 Cr2 B1 B2 69.3(3) . . . . ?
B2 Cr2 B1 Cr1 -69.3(3) . . . . ?
B3 Cr2 B1 Cr1 -42.8(2) . . . . ?
B4 Cr2 B1 Cr1 0.3(3) . . . . ?
C13 Cr2 B1 Cr1 -159.3(2) . . . . ?
C12 Cr2 B1 Cr1 163.7(2) . . . . ?
C11 Cr2 B1 Cr1 147.1(3) . . . . ?
B5 Cr2 B1 Cr1 43.2(3) . . . . ?
C14 Cr2 B1 Cr1 -126.6(2) . . . . ?
C15 Cr2 B1 Cr1 -128.8(5) . . . . ?
Cr1 Cr2 B1 Cr1 0.0 . . . . ?
Cr1 B1 B2 B3 41.0(4) . . . . ?
Cr2 B1 B2 B3 -42.1(4) . . . . ?
Cr1 B1 B2 Cr2 83.1(2) . . . . ?
Cr2 B1 B2 Cr2 0.0 . . . . ?
Cr1 B1 B2 Cr1 0.0 . . . . ?
Cr2 B1 B2 Cr1 -83.1(2) . . . . ?
B3 Cr2 B2 B3 0.000(1) . . . . ?
B4 Cr2 B2 B3 27.3(3) . . . . ?
C13 Cr2 B2 B3 -120.8(3) . . . . ?
C12 Cr2 B2 B3 -137.2(3) . . . . ?
B1 Cr2 B2 B3 142.2(4) . . . . ?
C11 Cr2 B2 B3 -85.6(5) . . . . ?
B5 Cr2 B2 B3 68.9(4) . . . . ?
C14 Cr2 B2 B3 -83.3(3) . . . . ?
C15 Cr2 B2 B3 -58.7(3) . . . . ?
Cr1 Cr2 B2 B3 69.8(2) . . . . ?
B3 Cr2 B2 B1 -142.2(4) . . . . ?
B4 Cr2 B2 B1 -114.9(3) . . . . ?
C13 Cr2 B2 B1 97.0(3) . . . . ?
C12 Cr2 B2 B1 80.6(4) . . . . ?
B1 Cr2 B2 B1 0.000(1) . . . . ?
C11 Cr2 B2 B1 132.2(5) . . . . ?
B5 Cr2 B2 B1 -73.3(4) . . . . ?
C14 Cr2 B2 B1 134.5(3) . . . . ?
C15 Cr2 B2 B1 159.1(3) . . . . ?
Cr1 Cr2 B2 B1 -72.4(3) . . . . ?
B3 Cr2 B2 Cr1 -69.8(2) . . . . ?
B4 Cr2 B2 Cr1 -42.5(2) . . . . ?
C13 Cr2 B2 Cr1 169.4(2) . . . . ?
C12 Cr2 B2 Cr1 153.0(2) . . . . ?
B1 Cr2 B2 Cr1 72.4(3) . . . . ?
C11 Cr2 B2 Cr1 -155.4(4) . . . . ?
B5 Cr2 B2 Cr1 -0.8(3) . . . . ?
C14 Cr2 B2 Cr1 -153.1(2) . . . . ?
C15 Cr2 B2 Cr1 -128.5(2) . . . . ?
Cr1 Cr2 B2 Cr1 0.0 . . . . ?
B3 Cr1 B2 B3 0.0 . . . . ?
B4 Cr1 B2 B3 -27.8(3) . . . . ?
C4 Cr1 B2 B3 126.8(3) . . . . ?
C5 Cr1 B2 B3 134.5(3) . . . . ?
C1 Cr1 B2 B3 69.2(5) . . . . ?
B1 Cr1 B2 B3 -143.1(4) . . . . ?
C3 Cr1 B2 B3 90.7(3) . . . . ?
C2 Cr1 B2 B3 61.0(3) . . . . ?
B5 Cr1 B2 B3 -69.2(4) . . . . ?
Cr2 Cr1 B2 B3 -70.0(2) . . . . ?
B3 Cr1 B2 B1 143.1(4) . . . . ?
B4 Cr1 B2 B1 115.3(4) . . . . ?
C4 Cr1 B2 B1 -90.1(4) . . . . ?
C5 Cr1 B2 B1 -82.4(4) . . . . ?
C1 Cr1 B2 B1 -147.7(4) . . . . ?
B1 Cr1 B2 B1 0.0 . . . . ?
C3 Cr1 B2 B1 -126.2(4) . . . . ?
C2 Cr1 B2 B1 -155.9(3) . . . . ?
B5 Cr1 B2 B1 73.9(4) . . . . ?
Cr2 Cr1 B2 B1 73.1(3) . . . . ?
B3 Cr1 B2 Cr2 70.0(2) . . . . ?
B4 Cr1 B2 Cr2 42.2(2) . . . . ?
C4 Cr1 B2 Cr2 -163.2(2) . . . . ?
C5 Cr1 B2 Cr2 -155.5(2) . . . . ?
C1 Cr1 B2 Cr2 139.2(3) . . . . ?
B1 Cr1 B2 Cr2 -73.1(3) . . . . ?
C3 Cr1 B2 Cr2 160.8(3) . . . . ?
C2 Cr1 B2 Cr2 131.0(2) . . . . ?
B5 Cr1 B2 Cr2 0.8(3) . . . . ?
Cr2 Cr1 B2 Cr2 0.0 . . . . ?
B1 B2 B3 B4 1.3(7) . . . . ?
Cr2 B2 B3 B4 -42.0(4) . . . . ?
Cr1 B2 B3 B4 43.2(4) . . . . ?
B1 B2 B3 Cr2 43.3(4) . . . . ?
Cr2 B2 B3 Cr2 0.000(1) . . . . ?
Cr1 B2 B3 Cr2 85.2(2) . . . . ?
B1 B2 B3 Cr1 -42.0(4) . . . . ?
Cr2 B2 B3 Cr1 -85.2(2) . . . . ?
Cr1 B2 B3 Cr1 0.0 . . . . ?
B2 Cr2 B3 B4 140.9(4) . . . . ?
B4 Cr2 B3 B4 0.000(1) . . . . ?
C13 Cr2 B3 B4 -146.4(3) . . . . ?
C12 Cr2 B3 B4 -118.2(4) . . . . ?
B1 Cr2 B3 B4 114.5(3) . . . . ?
C11 Cr2 B3 B4 -72.2(3) . . . . ?
B5 Cr2 B3 B4 25.3(4) . . . . ?
C14 Cr2 B3 B4 -123.1(3) . . . . ?
C15 Cr2 B3 B4 -86.2(3) . . . . ?
Cr1 Cr2 B3 B4 70.5(3) . . . . ?
B2 Cr2 B3 B2 0.000(1) . . . . ?
B4 Cr2 B3 B2 -140.9(4) . . . . ?
C13 Cr2 B3 B2 72.8(3) . . . . ?
C12 Cr2 B3 B2 100.9(4) . . . . ?
B1 Cr2 B3 B2 -26.3(3) . . . . ?
C11 Cr2 B3 B2 147.0(3) . . . . ?
B5 Cr2 B3 B2 -115.6(3) . . . . ?
C14 Cr2 B3 B2 96.1(3) . . . . ?
C15 Cr2 B3 B2 132.9(3) . . . . ?
Cr1 Cr2 B3 B2 -70.3(2) . . . . ?
B2 Cr2 B3 Cr1 70.3(2) . . . . ?
B4 Cr2 B3 Cr1 -70.5(3) . . . . ?
C13 Cr2 B3 Cr1 143.1(2) . . . . ?
C12 Cr2 B3 Cr1 171.3(3) . . . . ?
B1 Cr2 B3 Cr1 44.0(3) . . . . ?
C11 Cr2 B3 Cr1 -142.7(2) . . . . ?
B5 Cr2 B3 Cr1 -45.2(3) . . . . ?
C14 Cr2 B3 Cr1 166.4(2) . . . . ?
C15 Cr2 B3 Cr1 -156.8(2) . . . . ?
Cr1 Cr2 B3 Cr1 0.0 . . . . ?
B2 Cr1 B3 B4 -139.9(4) . . . . ?
B4 Cr1 B3 B4 0.0 . . . . ?
C4 Cr1 B3 B4 145.8(3) . . . . ?
C5 Cr1 B3 B4 99.4(5) . . . . ?
C1 Cr1 B3 B4 72.2(3) . . . . ?
B1 Cr1 B3 B4 -114.2(4) . . . . ?
C3 Cr1 B3 B4 130.1(3) . . . . ?
C2 Cr1 B3 B4 93.3(3) . . . . ?
B5 Cr1 B3 B4 -25.0(3) . . . . ?
Cr2 Cr1 B3 B4 -70.1(3) . . . . ?
B2 Cr1 B3 B2 0.0 . . . . ?
B4 Cr1 B3 B2 139.9(4) . . . . ?
C4 Cr1 B3 B2 -74.3(3) . . . . ?
C5 Cr1 B3 B2 -120.7(4) . . . . ?
C1 Cr1 B3 B2 -147.9(3) . . . . ?
B1 Cr1 B3 B2 25.7(3) . . . . ?
C3 Cr1 B3 B2 -90.0(3) . . . . ?
C2 Cr1 B3 B2 -126.8(3) . . . . ?
B5 Cr1 B3 B2 114.9(3) . . . . ?
Cr2 Cr1 B3 B2 69.9(3) . . . . ?
B2 Cr1 B3 Cr2 -69.9(3) . . . . ?
B4 Cr1 B3 Cr2 70.1(3) . . . . ?
C4 Cr1 B3 Cr2 -144.2(2) . . . . ?
C5 Cr1 B3 Cr2 169.4(3) . . . . ?
C1 Cr1 B3 Cr2 142.3(2) . . . . ?
B1 Cr1 B3 Cr2 -44.1(3) . . . . ?
C3 Cr1 B3 Cr2 -159.9(2) . . . . ?
C2 Cr1 B3 Cr2 163.3(2) . . . . ?
B5 Cr1 B3 Cr2 45.1(3) . . . . ?
Cr2 Cr1 B3 Cr2 0.0 . . . . ?
B2 B3 B4 B5 -0.9(7) . . . . ?
Cr2 B3 B4 B5 -42.8(4) . . . . ?
Cr1 B3 B4 B5 42.3(5) . . . . ?
B2 B3 B4 Cr2 41.9(4) . . . . ?
Cr2 B3 B4 Cr2 0.000(1) . . . . ?
Cr1 B3 B4 Cr2 85.1(2) . . . . ?
B2 B3 B4 Cr1 -43.1(4) . . . . ?
Cr2 B3 B4 Cr1 -85.1(2) . . . . ?
Cr1 B3 B4 Cr1 0.0 . . . . ?
B2 Cr2 B4 B5 115.8(4) . . . . ?
B3 Cr2 B4 B5 143.2(4) . . . . ?
C13 Cr2 B4 B5 -147.5(4) . . . . ?
C12 Cr2 B4 B5 -82.5(5) . . . . ?
B1 Cr2 B4 B5 73.1(4) . . . . ?
C11 Cr2 B4 B5 -88.9(3) . . . . ?
B5 Cr2 B4 B5 0.0 . . . . ?
C14 Cr2 B4 B5 -153.4(3) . . . . ?
C15 Cr2 B4 B5 -122.9(3) . . . . ?
Cr1 Cr2 B4 B5 73.3(3) . . . . ?
B2 Cr2 B4 B3 -27.4(3) . . . . ?
B3 Cr2 B4 B3 0.000(1) . . . . ?
C13 Cr2 B4 B3 69.2(5) . . . . ?
C12 Cr2 B4 B3 134.3(3) . . . . ?
B1 Cr2 B4 B3 -70.1(4) . . . . ?
C11 Cr2 B4 B3 127.9(3) . . . . ?
B5 Cr2 B4 B3 -143.2(4) . . . . ?
C14 Cr2 B4 B3 63.4(3) . . . . ?
C15 Cr2 B4 B3 93.9(3) . . . . ?
Cr1 Cr2 B4 B3 -69.9(2) . . . . ?
B2 Cr2 B4 Cr1 42.5(2) . . . . ?
B3 Cr2 B4 Cr1 69.9(2) . . . . ?
C13 Cr2 B4 Cr1 139.1(3) . . . . ?
C12 Cr2 B4 Cr1 -155.9(2) . . . . ?
B1 Cr2 B4 Cr1 -0.3(3) . . . . ?
C11 Cr2 B4 Cr1 -162.2(2) . . . . ?
B5 Cr2 B4 Cr1 -73.3(3) . . . . ?
C14 Cr2 B4 Cr1 133.3(2) . . . . ?
C15 Cr2 B4 Cr1 163.7(2) . . . . ?
Cr1 Cr2 B4 Cr1 0.0 . . . . ?
B3 Cr1 B4 B5 -143.6(4) . . . . ?
B2 Cr1 B4 B5 -115.7(3) . . . . ?
C4 Cr1 B4 B5 130.5(6) . . . . ?
C5 Cr1 B4 B5 78.9(4) . . . . ?
C1 Cr1 B4 B5 94.6(3) . . . . ?
B1 Cr1 B4 B5 -73.2(4) . . . . ?
C3 Cr1 B4 B5 155.9(3) . . . . ?
C2 Cr1 B4 B5 130.4(3) . . . . ?
B5 Cr1 B4 B5 0.0 . . . . ?
Cr2 Cr1 B4 B5 -73.5(3) . . . . ?
B3 Cr1 B4 B3 0.0 . . . . ?
B2 Cr1 B4 B3 27.9(3) . . . . ?
C4 Cr1 B4 B3 -85.9(6) . . . . ?
C5 Cr1 B4 B3 -137.5(3) . . . . ?
C1 Cr1 B4 B3 -121.8(3) . . . . ?
B1 Cr1 B4 B3 70.4(4) . . . . ?
C3 Cr1 B4 B3 -60.5(3) . . . . ?
C2 Cr1 B4 B3 -85.9(3) . . . . ?
B5 Cr1 B4 B3 143.6(4) . . . . ?
Cr2 Cr1 B4 B3 70.1(3) . . . . ?
B3 Cr1 B4 Cr2 -70.1(3) . . . . ?
B2 Cr1 B4 Cr2 -42.2(2) . . . . ?
C4 Cr1 B4 Cr2 -156.0(5) . . . . ?
C5 Cr1 B4 Cr2 152.3(2) . . . . ?
C1 Cr1 B4 Cr2 168.1(2) . . . . ?
B1 Cr1 B4 Cr2 0.3(3) . . . . ?
C3 Cr1 B4 Cr2 -130.6(2) . . . . ?
C2 Cr1 B4 Cr2 -156.1(2) . . . . ?
B5 Cr1 B4 Cr2 73.5(3) . . . . ?
Cr2 Cr1 B4 Cr2 0.0 . . . . ?
B3 B4 B5 Cr2 41.6(4) . . . . ?
Cr2 B4 B5 Cr2 0.0 . . . . ?
Cr1 B4 B5 Cr2 82.6(2) . . . . ?
B3 B4 B5 Cr1 -41.0(4) . . . . ?
Cr2 B4 B5 Cr1 -82.6(2) . . . . ?
Cr1 B4 B5 Cr1 0.0 . . . . ?
B2 Cr2 B5 B4 -68.7(4) . . . . ?
B3 Cr2 B5 B4 -25.8(3) . . . . ?
B4 Cr2 B5 B4 0.0 . . . . ?
C13 Cr2 B5 B4 135.7(6) . . . . ?
C12 Cr2 B5 B4 133.5(3) . . . . ?
B1 Cr2 B5 B4 -112.5(4) . . . . ?
C11 Cr2 B5 B4 100.3(3) . . . . ?
C14 Cr2 B5 B4 51.3(5) . . . . ?
C15 Cr2 B5 B4 64.5(3) . . . . ?
Cr1 Cr2 B5 B4 -69.5(3) . . . . ?
B2 Cr2 B5 Cr1 0.8(3) . . . . ?
B3 Cr2 B5 Cr1 43.7(2) . . . . ?
B4 Cr2 B5 Cr1 69.5(3) . . . . ?
C13 Cr2 B5 Cr1 -154.8(5) . . . . ?
C12 Cr2 B5 Cr1 -157.0(2) . . . . ?
B1 Cr2 B5 Cr1 -43.0(3) . . . . ?
C11 Cr2 B5 Cr1 169.8(2) . . . . ?
C14 Cr2 B5 Cr1 120.8(3) . . . . ?
C15 Cr2 B5 Cr1 134.0(2) . . . . ?
Cr1 Cr2 B5 Cr1 0.0 . . . . ?
B3 Cr1 B5 B4 25.4(3) . . . . ?
B2 Cr1 B5 B4 68.3(4) . . . . ?
B4 Cr1 B5 B4 0.0 . . . . ?
C4 Cr1 B5 B4 -140.9(4) . . . . ?
C5 Cr1 B5 B4 -127.3(3) . . . . ?
C1 Cr1 B5 B4 -91.9(3) . . . . ?
B1 Cr1 B5 B4 112.2(3) . . . . ?
C3 Cr1 B5 B4 -57.8(6) . . . . ?
C2 Cr1 B5 B4 -59.5(3) . . . . ?
Cr2 Cr1 B5 B4 69.1(3) . . . . ?
B3 Cr1 B5 Cr2 -43.7(2) . . . . ?
B2 Cr1 B5 Cr2 -0.8(3) . . . . ?
B4 Cr1 B5 Cr2 -69.1(3) . . . . ?
C4 Cr1 B5 Cr2 150.0(3) . . . . ?
C5 Cr1 B5 Cr2 163.6(2) . . . . ?
C1 Cr1 B5 Cr2 -161.0(2) . . . . ?
B1 Cr1 B5 Cr2 43.1(3) . . . . ?
C3 Cr1 B5 Cr2 -126.9(5) . . . . ?
C2 Cr1 B5 Cr2 -128.6(2) . . . . ?
Cr2 Cr1 B5 Cr2 0.0 . . . . ?
B3 Cr1 C1 C5 156.4(3) . . . . ?
B2 Cr1 C1 C5 106.5(5) . . . . ?
B4 Cr1 C1 C5 -159.7(4) . . . . ?
C4 Cr1 C1 C5 38.0(3) . . . . ?
C5 Cr1 C1 C5 0.0 . . . . ?
B1 Cr1 C1 C5 -8.3(8) . . . . ?
C3 Cr1 C1 C5 81.7(4) . . . . ?
C2 Cr1 C1 C5 119.2(5) . . . . ?
B5 Cr1 C1 C5 -114.0(4) . . . . ?
Cr2 Cr1 C1 C5 -142.5(3) . . . . ?
B3 Cr1 C1 C2 37.2(4) . . . . ?
B2 Cr1 C1 C2 -12.7(6) . . . . ?
B4 Cr1 C1 C2 81.1(4) . . . . ?
C4 Cr1 C1 C2 -81.2(4) . . . . ?
C5 Cr1 C1 C2 -119.2(5) . . . . ?
B1 Cr1 C1 C2 -127.5(7) . . . . ?
C3 Cr1 C1 C2 -37.5(3) . . . . ?
C2 Cr1 C1 C2 0.0 . . . . ?
B5 Cr1 C1 C2 126.8(4) . . . . ?
Cr2 Cr1 C1 C2 98.3(4) . . . . ?
B3 Cr1 C1 C6 -83.0(6) . . . . ?
B2 Cr1 C1 C6 -133.0(6) . . . . ?
B4 Cr1 C1 C6 -39.1(6) . . . . ?
C4 Cr1 C1 C6 158.5(7) . . . . ?
C5 Cr1 C1 C6 120.5(7) . . . . ?
B1 Cr1 C1 C6 112.2(8) . . . . ?
C3 Cr1 C1 C6 -157.7(7) . . . . ?
C2 Cr1 C1 C6 -120.3(7) . . . . ?
B5 Cr1 C1 C6 6.5(7) . . . . ?
Cr2 Cr1 C1 C6 -22.0(7) . . . . ?
C5 C1 C2 C3 -0.2(5) . . . . ?
C6 C1 C2 C3 -177.6(5) . . . . ?
Cr1 C1 C2 C3 61.8(3) . . . . ?
C5 C1 C2 C7 171.7(5) . . . . ?
C6 C1 C2 C7 -5.7(8) . . . . ?
Cr1 C1 C2 C7 -126.2(5) . . . . ?
C5 C1 C2 Cr1 -62.0(3) . . . . ?
C6 C1 C2 Cr1 120.5(5) . . . . ?
Cr1 C1 C2 Cr1 0.0 . . . . ?
B3 Cr1 C2 C1 -147.6(3) . . . . ?
B2 Cr1 C2 C1 173.0(3) . . . . ?
B4 Cr1 C2 C1 -101.4(4) . . . . ?
C4 Cr1 C2 C1 78.6(3) . . . . ?
C5 Cr1 C2 C1 36.0(3) . . . . ?
C1 Cr1 C2 C1 0.0 . . . . ?
B1 Cr1 C2 C1 134.2(5) . . . . ?
C3 Cr1 C2 C1 117.4(4) . . . . ?
B5 Cr1 C2 C1 -63.7(4) . . . . ?
Cr2 Cr1 C2 C1 -128.7(3) . . . . ?
B3 Cr1 C2 C3 95.0(4) . . . . ?
B2 Cr1 C2 C3 55.6(4) . . . . ?
B4 Cr1 C2 C3 141.1(4) . . . . ?
C4 Cr1 C2 C3 -38.8(3) . . . . ?
C5 Cr1 C2 C3 -81.4(3) . . . . ?
C1 Cr1 C2 C3 -117.4(4) . . . . ?
B1 Cr1 C2 C3 16.8(6) . . . . ?
C3 Cr1 C2 C3 0.000(1) . . . . ?
B5 Cr1 C2 C3 178.8(4) . . . . ?
Cr2 Cr1 C2 C3 113.9(3) . . . . ?
B3 Cr1 C2 C7 -26.3(8) . . . . ?
B2 Cr1 C2 C7 -65.7(8) . . . . ?
B4 Cr1 C2 C7 19.8(8) . . . . ?
C4 Cr1 C2 C7 -160.1(9) . . . . ?
C5 Cr1 C2 C7 157.3(9) . . . . ?
C1 Cr1 C2 C7 121.3(9) . . . . ?
B1 Cr1 C2 C7 -104.5(9) . . . . ?
C3 Cr1 C2 C7 -121.3(9) . . . . ?
B5 Cr1 C2 C7 57.5(8) . . . . ?
Cr2 Cr1 C2 C7 -7.4(9) . . . . ?
C1 C2 C3 C4 0.2(5) . . . . ?
C7 C2 C3 C4 -171.7(5) . . . . ?
Cr1 C2 C3 C4 62.3(3) . . . . ?
C1 C2 C3 C8 174.5(5) . . . . ?
C7 C2 C3 C8 2.5(9) . . . . ?
Cr1 C2 C3 C8 -123.5(6) . . . . ?
C1 C2 C3 Cr1 -62.0(3) . . . . ?
C7 C2 C3 Cr1 126.0(5) . . . . ?
Cr1 C2 C3 Cr1 0.000(1) . . . . ?
B3 Cr1 C3 C2 -84.5(4) . . . . ?
B2 Cr1 C3 C2 -131.0(4) . . . . ?
B4 Cr1 C3 C2 -45.5(4) . . . . ?
C4 Cr1 C3 C2 116.1(4) . . . . ?
C5 Cr1 C3 C2 78.1(3) . . . . ?
C1 Cr1 C3 C2 36.8(3) . . . . ?
B1 Cr1 C3 C2 -171.3(3) . . . . ?
C2 Cr1 C3 C2 0.000(1) . . . . ?
B5 Cr1 C3 C2 -2.4(7) . . . . ?
Cr2 Cr1 C3 C2 -108.3(3) . . . . ?
B3 Cr1 C3 C4 159.4(4) . . . . ?
B2 Cr1 C3 C4 112.9(4) . . . . ?
B4 Cr1 C3 C4 -161.6(3) . . . . ?
C4 Cr1 C3 C4 0.0 . . . . ?
C5 Cr1 C3 C4 -38.0(3) . . . . ?
C1 Cr1 C3 C4 -79.3(3) . . . . ?
B1 Cr1 C3 C4 72.6(4) . . . . ?
C2 Cr1 C3 C4 -116.1(4) . . . . ?
B5 Cr1 C3 C4 -118.5(6) . . . . ?
Cr2 Cr1 C3 C4 135.6(3) . . . . ?
B3 Cr1 C3 C8 38.4(9) . . . . ?
B2 Cr1 C3 C8 -8.1(9) . . . . ?
B4 Cr1 C3 C8 77.3(9) . . . . ?
C4 Cr1 C3 C8 -121.0(10) . . . . ?
C5 Cr1 C3 C8 -159.0(10) . . . . ?
C1 Cr1 C3 C8 159.7(9) . . . . ?
B1 Cr1 C3 C8 -48.5(9) . . . . ?
C2 Cr1 C3 C8 122.9(10) . . . . ?
B5 Cr1 C3 C8 120.5(9) . . . . ?
Cr2 Cr1 C3 C8 14.6(10) . . . . ?
C2 C3 C4 C5 -0.2(5) . . . . ?
C8 C3 C4 C5 -174.5(5) . . . . ?
Cr1 C3 C4 C5 63.2(3) . . . . ?
C2 C3 C4 C9 176.3(6) . . . . ?
C8 C3 C4 C9 2.0(9) . . . . ?
Cr1 C3 C4 C9 -120.4(6) . . . . ?
C2 C3 C4 Cr1 -63.3(3) . . . . ?
C8 C3 C4 Cr1 122.4(6) . . . . ?
Cr1 C3 C4 Cr1 0.0 . . . . ?
B3 Cr1 C4 C5 -141.7(3) . . . . ?
B2 Cr1 C4 C5 172.1(3) . . . . ?
B4 Cr1 C4 C5 -78.3(7) . . . . ?
C5 Cr1 C4 C5 0.0 . . . . ?
C1 Cr1 C4 C5 -36.9(3) . . . . ?
B1 Cr1 C4 C5 124.9(4) . . . . ?
C3 Cr1 C4 C5 -115.8(4) . . . . ?
C2 Cr1 C4 C5 -78.3(3) . . . . ?
B5 Cr1 C4 C5 21.2(6) . . . . ?
Cr2 Cr1 C4 C5 143.7(3) . . . . ?
B3 Cr1 C4 C3 -25.9(4) . . . . ?
B2 Cr1 C4 C3 -72.1(4) . . . . ?
B4 Cr1 C4 C3 37.5(8) . . . . ?
C5 Cr1 C4 C3 115.8(4) . . . . ?
C1 Cr1 C4 C3 79.0(3) . . . . ?
B1 Cr1 C4 C3 -119.2(4) . . . . ?
C3 Cr1 C4 C3 0.0 . . . . ?
C2 Cr1 C4 C3 37.6(3) . . . . ?
B5 Cr1 C4 C3 137.0(6) . . . . ?
Cr2 Cr1 C4 C3 -100.5(4) . . . . ?
B3 Cr1 C4 C9 98.2(8) . . . . ?
B2 Cr1 C4 C9 52.0(8) . . . . ?
B4 Cr1 C4 C9 161.6(8) . . . . ?
C5 Cr1 C4 C9 -120.1(9) . . . . ?
C1 Cr1 C4 C9 -156.9(9) . . . . ?
B1 Cr1 C4 C9 4.9(9) . . . . ?
C3 Cr1 C4 C9 124.1(10) . . . . ?
C2 Cr1 C4 C9 161.7(9) . . . . ?
B5 Cr1 C4 C9 -98.9(9) . . . . ?
Cr2 Cr1 C4 C9 23.6(11) . . . . ?
C2 C1 C5 C4 0.1(5) . . . . ?
C6 C1 C5 C4 177.5(5) . . . . ?
Cr1 C1 C5 C4 -62.4(3) . . . . ?
C2 C1 C5 C10 -176.1(5) . . . . ?
C6 C1 C5 C10 1.3(8) . . . . ?
Cr1 C1 C5 C10 121.4(5) . . . . ?
C2 C1 C5 Cr1 62.5(3) . . . . ?
C6 C1 C5 Cr1 -120.1(5) . . . . ?
Cr1 C1 C5 Cr1 0.0 . . . . ?
C3 C4 C5 C1 0.0(5) . . . . ?
C9 C4 C5 C1 -176.6(5) . . . . ?
Cr1 C4 C5 C1 63.0(3) . . . . ?
C3 C4 C5 C10 176.2(5) . . . . ?
C9 C4 C5 C10 -0.4(9) . . . . ?
Cr1 C4 C5 C10 -120.9(5) . . . . ?
C3 C4 C5 Cr1 -63.0(3) . . . . ?
C9 C4 C5 Cr1 120.4(6) . . . . ?
Cr1 C4 C5 Cr1 0.0 . . . . ?
B3 Cr1 C5 C1 -43.0(6) . . . . ?
B2 Cr1 C5 C1 -129.3(4) . . . . ?
B4 Cr1 C5 C1 27.0(5) . . . . ?
C4 Cr1 C5 C1 -117.0(4) . . . . ?
C1 Cr1 C5 C1 0.000(1) . . . . ?
B1 Cr1 C5 C1 176.0(4) . . . . ?
C3 Cr1 C5 C1 -78.2(4) . . . . ?
C2 Cr1 C5 C1 -36.1(3) . . . . ?
B5 Cr1 C5 C1 75.2(4) . . . . ?
Cr2 Cr1 C5 C1 113.7(4) . . . . ?
B3 Cr1 C5 C4 74.0(6) . . . . ?
B2 Cr1 C5 C4 -12.3(5) . . . . ?
B4 Cr1 C5 C4 144.1(4) . . . . ?
C4 Cr1 C5 C4 0.0 . . . . ?
C1 Cr1 C5 C4 117.0(4) . . . . ?
B1 Cr1 C5 C4 -67.0(4) . . . . ?
C3 Cr1 C5 C4 38.9(3) . . . . ?
C2 Cr1 C5 C4 80.9(4) . . . . ?
B5 Cr1 C5 C4 -167.8(4) . . . . ?
Cr2 Cr1 C5 C4 -129.3(4) . . . . ?
B3 Cr1 C5 C10 -163.5(6) . . . . ?
B2 Cr1 C5 C10 110.2(7) . . . . ?
B4 Cr1 C5 C10 -93.4(7) . . . . ?
C4 Cr1 C5 C10 122.5(8) . . . . ?
C1 Cr1 C5 C10 -120.5(8) . . . . ?
B1 Cr1 C5 C10 55.5(7) . . . . ?
C3 Cr1 C5 C10 161.4(7) . . . . ?
C2 Cr1 C5 C10 -156.5(7) . . . . ?
B5 Cr1 C5 C10 -45.3(7) . . . . ?
Cr2 Cr1 C5 C10 -6.8(9) . . . . ?
B2 Cr2 C11 C15 40.2(6) . . . . ?
B3 Cr2 C11 C15 -23.8(4) . . . . ?
B4 Cr2 C11 C15 -68.9(3) . . . . ?
C13 Cr2 C11 C15 80.4(3) . . . . ?
C12 Cr2 C11 C15 117.8(4) . . . . ?
B1 Cr2 C11 C15 143.9(5) . . . . ?
B5 Cr2 C11 C15 -115.0(4) . . . . ?
C14 Cr2 C11 C15 37.6(3) . . . . ?
C15 Cr2 C11 C15 0.0 . . . . ?
Cr1 Cr2 C11 C15 -98.1(3) . . . . ?
B2 Cr2 C11 C12 -77.6(6) . . . . ?
B3 Cr2 C11 C12 -141.6(3) . . . . ?
B4 Cr2 C11 C12 173.3(3) . . . . ?
C13 Cr2 C11 C12 -37.4(3) . . . . ?
C12 Cr2 C11 C12 0.000(2) . . . . ?
B1 Cr2 C11 C12 26.2(6) . . . . ?
B5 Cr2 C11 C12 127.2(4) . . . . ?
C14 Cr2 C11 C12 -80.2(3) . . . . ?
C15 Cr2 C11 C12 -117.8(4) . . . . ?
Cr1 Cr2 C11 C12 144.1(2) . . . . ?
B2 Cr2 C11 C16 161.2(5) . . . . ?
B3 Cr2 C11 C16 97.1(5) . . . . ?
B4 Cr2 C11 C16 52.0(5) . . . . ?
C13 Cr2 C11 C16 -158.6(5) . . . . ?
C12 Cr2 C11 C16 -121.2(6) . . . . ?
B1 Cr2 C11 C16 -95.1(6) . . . . ?
B5 Cr2 C11 C16 6.0(5) . . . . ?
C14 Cr2 C11 C16 158.6(5) . . . . ?
C15 Cr2 C11 C16 121.0(6) . . . . ?
Cr1 Cr2 C11 C16 22.8(6) . . . . ?
C15 C11 C12 C13 -0.5(5) . . . . ?
C16 C11 C12 C13 -177.6(5) . . . . ?
Cr2 C11 C12 C13 62.1(3) . . . . ?
C15 C11 C12 C17 175.5(5) . . . . ?
C16 C11 C12 C17 -1.6(8) . . . . ?
Cr2 C11 C12 C17 -121.9(5) . . . . ?
C15 C11 C12 Cr2 -62.6(3) . . . . ?
C16 C11 C12 Cr2 120.2(5) . . . . ?
Cr2 C11 C12 Cr2 0.0 . . . . ?
B2 Cr2 C12 C13 27.5(4) . . . . ?
B3 Cr2 C12 C13 -44.0(5) . . . . ?
B4 Cr2 C12 C13 -127.9(4) . . . . ?
C13 Cr2 C12 C13 0.0 . . . . ?
B1 Cr2 C12 C13 77.5(4) . . . . ?
C11 Cr2 C12 C13 -117.7(4) . . . . ?
B5 Cr2 C12 C13 178.5(4) . . . . ?
C14 Cr2 C12 C13 -38.5(3) . . . . ?
C15 Cr2 C12 C13 -80.8(3) . . . . ?
Cr1 Cr2 C12 C13 116.6(4) . . . . ?
B2 Cr2 C12 C11 145.1(3) . . . . ?
B3 Cr2 C12 C11 73.7(5) . . . . ?
B4 Cr2 C12 C11 -10.3(5) . . . . ?
C13 Cr2 C12 C11 117.7(4) . . . . ?
B1 Cr2 C12 C11 -164.9(4) . . . . ?
C11 Cr2 C12 C11 0.000(2) . . . . ?
B5 Cr2 C12 C11 -63.8(4) . . . . ?
C14 Cr2 C12 C11 79.2(3) . . . . ?
C15 Cr2 C12 C11 36.9(3) . . . . ?
Cr1 Cr2 C12 C11 -125.8(3) . . . . ?
B2 Cr2 C12 C17 -93.4(5) . . . . ?
B3 Cr2 C12 C17 -164.8(5) . . . . ?
B4 Cr2 C12 C17 111.2(6) . . . . ?
C13 Cr2 C12 C17 -120.9(6) . . . . ?
B1 Cr2 C12 C17 -43.4(6) . . . . ?
C11 Cr2 C12 C17 121.5(6) . . . . ?
B5 Cr2 C12 C17 57.7(6) . . . . ?
C14 Cr2 C12 C17 -159.3(5) . . . . ?
C15 Cr2 C12 C17 158.4(5) . . . . ?
Cr1 Cr2 C12 C17 -4.3(7) . . . . ?
C11 C12 C13 C14 1.0(5) . . . . ?
C17 C12 C13 C14 -175.0(5) . . . . ?
Cr2 C12 C13 C14 63.6(3) . . . . ?
C11 C12 C13 C18 176.3(4) . . . . ?
C17 C12 C13 C18 0.3(8) . . . . ?
Cr2 C12 C13 C18 -121.1(5) . . . . ?
C11 C12 C13 Cr2 -62.6(3) . . . . ?
C17 C12 C13 Cr2 121.4(5) . . . . ?
Cr2 C12 C13 Cr2 0.0 . . . . ?
B2 Cr2 C13 C12 -159.5(3) . . . . ?
B3 Cr2 C13 C12 156.1(3) . . . . ?
B4 Cr2 C13 C12 106.8(5) . . . . ?
C12 Cr2 C13 C12 0.000(1) . . . . ?
B1 Cr2 C13 C12 -112.8(3) . . . . ?
C11 Cr2 C13 C12 37.1(3) . . . . ?
B5 Cr2 C13 C12 -3.2(8) . . . . ?
C14 Cr2 C13 C12 115.8(4) . . . . ?
C15 Cr2 C13 C12 78.9(3) . . . . ?
Cr1 Cr2 C13 C12 -144.2(2) . . . . ?
B2 Cr2 C13 C14 84.7(3) . . . . ?
B3 Cr2 C13 C14 40.3(3) . . . . ?
B4 Cr2 C13 C14 -9.0(5) . . . . ?
C12 Cr2 C13 C14 -115.8(4) . . . . ?
B1 Cr2 C13 C14 131.4(3) . . . . ?
C11 Cr2 C13 C14 -78.7(3) . . . . ?
B5 Cr2 C13 C14 -119.0(7) . . . . ?
C14 Cr2 C13 C14 0.0 . . . . ?
C15 Cr2 C13 C14 -36.9(3) . . . . ?
Cr1 Cr2 C13 C14 100.0(3) . . . . ?
B2 Cr2 C13 C18 -37.5(6) . . . . ?
B3 Cr2 C13 C18 -81.9(5) . . . . ?
B4 Cr2 C13 C18 -131.2(6) . . . . ?
C12 Cr2 C13 C18 122.0(6) . . . . ?
B1 Cr2 C13 C18 9.2(6) . . . . ?
C11 Cr2 C13 C18 159.2(6) . . . . ?
B5 Cr2 C13 C18 118.9(8) . . . . ?
C14 Cr2 C13 C18 -122.2(6) . . . . ?
C15 Cr2 C13 C18 -159.1(6) . . . . ?
Cr1 Cr2 C13 C18 -22.1(7) . . . . ?
C12 C13 C14 C15 -1.1(5) . . . . ?
C18 C13 C14 C15 -176.5(4) . . . . ?
Cr2 C13 C14 C15 62.1(3) . . . . ?
C12 C13 C14 C19 171.5(4) . . . . ?
C18 C13 C14 C19 -3.9(7) . . . . ?
Cr2 C13 C14 C19 -125.3(5) . . . . ?
C12 C13 C14 Cr2 -63.2(3) . . . . ?
C18 C13 C14 Cr2 121.5(5) . . . . ?
Cr2 C13 C14 Cr2 0.0 . . . . ?
B2 Cr2 C14 C13 -98.3(3) . . . . ?
B3 Cr2 C14 C13 -144.6(3) . . . . ?
B4 Cr2 C14 C13 174.9(3) . . . . ?
C13 Cr2 C14 C13 0.0 . . . . ?
C12 Cr2 C14 C13 38.2(3) . . . . ?
B1 Cr2 C14 C13 -60.8(4) . . . . ?
C11 Cr2 C14 C13 80.6(3) . . . . ?
B5 Cr2 C14 C13 138.5(4) . . . . ?
C15 Cr2 C14 C13 117.9(4) . . . . ?
Cr1 Cr2 C14 C13 -129.2(2) . . . . ?
B2 Cr2 C14 C15 143.8(3) . . . . ?
B3 Cr2 C14 C15 97.5(3) . . . . ?
B4 Cr2 C14 C15 57.0(3) . . . . ?
C13 Cr2 C14 C15 -117.9(4) . . . . ?
C12 Cr2 C14 C15 -79.7(3) . . . . ?
B1 Cr2 C14 C15 -178.7(3) . . . . ?
C11 Cr2 C14 C15 -37.3(2) . . . . ?
B5 Cr2 C14 C15 20.6(5) . . . . ?
C15 Cr2 C14 C15 0.0 . . . . ?
Cr1 Cr2 C14 C15 112.9(2) . . . . ?
B2 Cr2 C14 C19 22.6(6) . . . . ?
B3 Cr2 C14 C19 -23.8(6) . . . . ?
B4 Cr2 C14 C19 -64.2(6) . . . . ?
C13 Cr2 C14 C19 120.8(6) . . . . ?
C12 Cr2 C14 C19 159.1(6) . . . . ?
B1 Cr2 C14 C19 60.0(6) . . . . ?
C11 Cr2 C14 C19 -158.6(6) . . . . ?
B5 Cr2 C14 C19 -100.7(6) . . . . ?
C15 Cr2 C14 C19 -121.3(6) . . . . ?
Cr1 Cr2 C14 C19 -8.4(6) . . . . ?
C12 C11 C15 C14 -0.2(5) . . . . ?
C16 C11 C15 C14 176.9(5) . . . . ?
Cr2 C11 C15 C14 -62.1(3) . . . . ?
C12 C11 C15 C20 -174.2(4) . . . . ?
C16 C11 C15 C20 3.0(8) . . . . ?
Cr2 C11 C15 C20 124.0(5) . . . . ?
C12 C11 C15 Cr2 61.9(3) . . . . ?
C16 C11 C15 Cr2 -121.0(5) . . . . ?
Cr2 C11 C15 Cr2 0.0 . . . . ?
C13 C14 C15 C11 0.9(5) . . . . ?
C19 C14 C15 C11 -171.8(4) . . . . ?
Cr2 C14 C15 C11 62.1(3) . . . . ?
C13 C14 C15 C20 174.8(4) . . . . ?
C19 C14 C15 C20 2.1(7) . . . . ?
Cr2 C14 C15 C20 -124.0(5) . . . . ?
C13 C14 C15 Cr2 -61.2(3) . . . . ?
C19 C14 C15 Cr2 126.1(4) . . . . ?
Cr2 C14 C15 Cr2 0.0 . . . . ?
B2 Cr2 C15 C11 -160.6(3) . . . . ?
B3 Cr2 C15 C11 161.0(3) . . . . ?
B4 Cr2 C15 C11 114.7(3) . . . . ?
C13 Cr2 C15 C11 -79.7(3) . . . . ?
C12 Cr2 C15 C11 -37.3(3) . . . . ?
B1 Cr2 C15 C11 -114.0(7) . . . . ?
C11 Cr2 C15 C11 0.0 . . . . ?
B5 Cr2 C15 C11 74.6(3) . . . . ?
C14 Cr2 C15 C11 -117.1(4) . . . . ?
Cr1 Cr2 C15 C11 133.7(2) . . . . ?
B2 Cr2 C15 C14 -43.5(3) . . . . ?
B3 Cr2 C15 C14 -82.0(3) . . . . ?
B4 Cr2 C15 C14 -128.3(3) . . . . ?
C13 Cr2 C15 C14 37.4(3) . . . . ?
C12 Cr2 C15 C14 79.8(3) . . . . ?
B1 Cr2 C15 C14 3.1(7) . . . . ?
C11 Cr2 C15 C14 117.1(4) . . . . ?
B5 Cr2 C15 C14 -168.3(3) . . . . ?
C14 Cr2 C15 C14 0.0 . . . . ?
Cr1 Cr2 C15 C14 -109.2(3) . . . . ?
B2 Cr2 C15 C20 78.2(5) . . . . ?
B3 Cr2 C15 C20 39.7(5) . . . . ?
B4 Cr2 C15 C20 -6.6(5) . . . . ?
C13 Cr2 C15 C20 159.1(6) . . . . ?
C12 Cr2 C15 C20 -158.5(6) . . . . ?
B1 Cr2 C15 C20 124.8(7) . . . . ?
C11 Cr2 C15 C20 -121.3(6) . . . . ?
B5 Cr2 C15 C20 -46.6(6) . . . . ?
C14 Cr2 C15 C20 121.7(6) . . . . ?
Cr1 Cr2 C15 C20 12.4(6) . . . . ?
